data_2220300
loop_
_publ_author_name
'Sheikhshoaie, Iran'
'Monadi, Niaz'
'Abbasi, Alireza'

_publ_section_title
;
 (<i>E</i>)-2-(5,5-Dimethylhexahydropyrimidin-2-yl)-4-(phenyldiazenyl)phenol
;
_journal_coeditor_code NG2518
_journal_issue 12
_journal_name_full 'Acta Crystallographica Section E'
_journal_page_first o2453
_journal_paper_doi 10.1107/S1600536808038877
_journal_volume 64
_journal_year 2008
_chemical_formula_iupac 'C18 H22 N4 O'
_chemical_formula_moiety 'C18 H22 N4 O'
_chemical_formula_sum 'C18 H22 N4 O'
_chemical_formula_weight 310.40
_chemical_name_systematic
;
(<i>E</i>)-2-(5,5-Dimethylhexahydropyrimidin-2-yl)-4-(phenyldiazenyl)phenol
;
_space_group_IT_number 61
_symmetry_cell_setting orthorhombic
_symmetry_space_group_name_Hall '-P 2ac 2ab'
_symmetry_space_group_name_H-M 'P b c a'
_atom_sites_solution_hydrogens geom
_atom_sites_solution_primary direct
_atom_sites_solution_secondary difmap
_audit_creation_method SHELXL-97
_cell_angle_alpha 90.00
_cell_angle_beta 90.00
_cell_angle_gamma 90.00
_cell_formula_units_Z 8
_cell_length_a 9.0287(9)
_cell_length_b 12.0767(12)
_cell_length_c 30.866(3)
_cell_measurement_reflns_used 14483
_cell_measurement_temperature 120(2)
_cell_measurement_theta_max 60
_cell_measurement_theta_min 3
_cell_volume 3365.5(6)
_computing_cell_refinement 'SAINT-Plus (Bruker, 1998)'
_computing_data_collection 'SMART (Bruker, 1998)'
_computing_data_reduction 'SAINT-Plus (Bruker, 1998)'
_computing_molecular_graphics 'DIAMOND (Brandenburg, 2001)'
_computing_publication_material 'PLATON (Spek, 2003)'
_computing_structure_refinement 'SHELXL97 (Sheldrick, 2008)'
_computing_structure_solution 'SHELXS97 (Sheldrick, 2008)'
_diffrn_ambient_temperature 120(2)
_diffrn_measured_fraction_theta_full 0.999
_diffrn_measured_fraction_theta_max 0.999
_diffrn_measurement_device_type 'Bruker SMART 1000 CCD area-detector'
_diffrn_measurement_method '\f and \w'
_diffrn_radiation_monochromator graphite
_diffrn_radiation_source 'fine-focus sealed tube'
_diffrn_radiation_type MoK\a
_diffrn_radiation_wavelength 0.71073
_diffrn_reflns_av_R_equivalents 0.0779
_diffrn_reflns_av_sigmaI/netI 0.1007
_diffrn_reflns_limit_h_max 10
_diffrn_reflns_limit_h_min -10
_diffrn_reflns_limit_k_max 14
_diffrn_reflns_limit_k_min -14
_diffrn_reflns_limit_l_max 37
_diffrn_reflns_limit_l_min -32
_diffrn_reflns_number 14483
_diffrn_reflns_theta_full 25.51
_diffrn_reflns_theta_max 25.51
_diffrn_reflns_theta_min 2.61
_exptl_absorpt_coefficient_mu 0.079
_exptl_absorpt_correction_T_max 0.987
_exptl_absorpt_correction_T_min 0.970
_exptl_absorpt_correction_type multi-scan
_exptl_absorpt_process_details '(SADABS; Sheldrick, 1996)'
_exptl_crystal_colour colorless
_exptl_crystal_density_diffrn 1.225
_exptl_crystal_density_method 'not measured'
_exptl_crystal_description prism
_exptl_crystal_F_000 1328
_exptl_crystal_size_max 0.23
_exptl_crystal_size_mid 0.20
_exptl_crystal_size_min 0.16
_refine_diff_density_max 0.222
_refine_diff_density_min -0.220
_refine_ls_extinction_method none
_refine_ls_goodness_of_fit_ref 0.809
_refine_ls_hydrogen_treatment mixed
_refine_ls_matrix_type full
_refine_ls_number_parameters 234
_refine_ls_number_reflns 3134
_refine_ls_number_restraints 0
_refine_ls_restrained_S_all 0.809
_refine_ls_R_factor_all 0.1031
_refine_ls_R_factor_gt 0.0495
_refine_ls_shift/su_max 0.000
_refine_ls_shift/su_mean 0.000
_refine_ls_structure_factor_coef Fsqd
_refine_ls_weighting_details 'calc w=1/[\s^2^(Fo^2^)+(0.049P)^2^] where P=(Fo^2^+2Fc^2^)/3'
_refine_ls_weighting_scheme calc
_refine_ls_wR_factor_gt 0.1013
_refine_ls_wR_factor_ref 0.1137
_reflns_number_gt 1574
_reflns_number_total 3134
_reflns_threshold_expression I>2\s(I)
_cod_data_source_file ng2518.cif
_cod_data_source_block I
_cod_database_code 2220300
_cod_database_fobs_code 2220300

loop_
_symmetry_equiv_pos_as_xyz
'x, y, z'
'-x+1/2, -y, z+1/2'
'-x, y+1/2, -z+1/2'
'x+1/2, -y+1/2, -z'
'-x, -y, -z'
'x-1/2, y, -z-1/2'
'x, -y-1/2, z-1/2'
'-x-1/2, y-1/2, z'

loop_
_atom_site_type_symbol
_atom_site_label
_atom_site_fract_x
_atom_site_fract_y
_atom_site_fract_z
_atom_site_U_iso_or_equiv
_atom_site_adp_type
_atom_site_calc_flag
_atom_site_refinement_flags
_atom_site_occupancy
O O1 0.69820(17) 0.17061(13) 0.26940(5) 0.0314(4) Uani d . 1
H H1A 0.710(3) 0.121(2) 0.2433(7) 0.047 Uiso d . 1
N N1 0.9722(2) -0.15729(17) 0.40388(6) 0.0301(5) Uani d . 1
N N2 0.9051(2) -0.06703(18) 0.41075(6) 0.0312(5) Uani d . 1
N N3 0.7588(2) 0.00338(17) 0.22029(6) 0.0259(5) Uani d . 1
H H3A 0.692(3) -0.0499(19) 0.2283(7) 0.039 Uiso d . 1
N N4 0.9679(2) -0.11263(17) 0.24545(6) 0.0260(5) Uani d . 1
H H4A 0.911(3) -0.1732(19) 0.2543(7) 0.039 Uiso d . 1
C C1 0.8894(3) -0.0082(2) 0.24903(7) 0.0237(6) Uani d . 1
H H1 0.964(2) 0.0526(18) 0.2397(6) 0.036 Uiso d . 1
C C2 0.8017(3) -0.0160(2) 0.17456(7) 0.0261(6) Uani d . 1
H H21 0.876(3) 0.0485(19) 0.1681(7) 0.039 Uiso d . 1
H H22 0.707(2) -0.0077(18) 0.1561(7) 0.039 Uiso d . 1
C C3 1.0059(3) -0.1371(2) 0.20003(8) 0.0277(6) Uani d . 1
H H31 1.087(2) -0.081(2) 0.1916(7) 0.042 Uiso d . 1
H H32 1.048(2) -0.212(2) 0.1986(7) 0.042 Uiso d . 1
C C4 0.8774(2) -0.1275(2) 0.16755(7) 0.0265(6) Uani d . 1
C C5 0.8460(2) 0.0185(2) 0.29537(7) 0.0237(6) Uani d . 1
C C6 0.7534(2) 0.11069(19) 0.30298(7) 0.0244(6) Uani d . 1
C C7 0.7169(3) 0.1417(2) 0.34482(7) 0.0306(6) Uani d . 1
H H7 0.6563 0.2028 0.3495 0.037 Uiso calc R 1
C C8 0.7703(3) 0.0821(2) 0.37939(7) 0.0302(6) Uani d . 1
H H8 0.7471 0.1039 0.4075 0.036 Uiso calc R 1
C C9 0.8586(2) -0.0104(2) 0.37271(7) 0.0267(6) Uani d . 1
C C10 0.8971(2) -0.0407(2) 0.33038(7) 0.0261(6) Uani d . 1
H H10 0.9581 -0.1017 0.3259 0.031 Uiso calc R 1
C C11 1.0190(3) -0.2133(2) 0.44232(7) 0.0295(6) Uani d . 1
C C12 1.0096(3) -0.1697(2) 0.48356(7) 0.0423(7) Uani d . 1
H H12 0.9718 -0.0989 0.4878 0.051 Uiso calc R 1
C C13 1.0566(3) -0.2317(3) 0.51851(8) 0.0508(8) Uani d . 1
H H13 1.0503 -0.2024 0.5463 0.061 Uiso calc R 1
C C14 1.1127(3) -0.3367(3) 0.51259(8) 0.0501(8) Uani d . 1
H H14 1.1445 -0.3778 0.5363 0.060 Uiso calc R 1
C C15 1.1217(3) -0.3807(3) 0.47163(8) 0.0481(8) Uani d . 1
H H15 1.1587 -0.4518 0.4676 0.058 Uiso calc R 1
C C16 1.0754(3) -0.3187(2) 0.43638(8) 0.0404(7) Uani d . 1
H H16 1.0822 -0.3481 0.4086 0.049 Uiso calc R 1
C C17 0.7683(3) -0.22207(19) 0.17308(7) 0.0326(6) Uani d . 1
H H17A 0.7266 -0.2195 0.2017 0.049 Uiso calc R 1
H H17B 0.8186 -0.2913 0.1690 0.049 Uiso calc R 1
H H17C 0.6905 -0.2152 0.1520 0.049 Uiso calc R 1
C C18 0.9416(3) -0.1313(2) 0.12165(7) 0.0371(7) Uani d . 1
H H18A 0.8627 -0.1258 0.1009 0.056 Uiso calc R 1
H H18B 0.9936 -0.1998 0.1175 0.056 Uiso calc R 1
H H18C 1.0089 -0.0705 0.1177 0.056 Uiso calc R 1

loop_
_atom_site_aniso_label
_atom_site_aniso_U_11
_atom_site_aniso_U_22
_atom_site_aniso_U_33
_atom_site_aniso_U_12
_atom_site_aniso_U_13
_atom_site_aniso_U_23
O1 0.0319(10) 0.0309(11) 0.0312(10) 0.0044(8) 0.0002(8) 0.0017(8)
N1 0.0269(12) 0.0339(13) 0.0294(12) -0.0031(11) -0.0025(9) 0.0034(10)
N2 0.0262(12) 0.0355(13) 0.0320(12) -0.0021(11) -0.0005(10) 0.0029(10)
N3 0.0220(11) 0.0308(13) 0.0249(11) -0.0014(10) -0.0025(9) 0.0016(10)
N4 0.0241(12) 0.0288(12) 0.0250(11) -0.0012(10) 0.0007(9) 0.0020(10)
C1 0.0190(13) 0.0262(14) 0.0259(13) 0.0022(12) -0.0040(11) 0.0008(11)
C2 0.0242(14) 0.0292(15) 0.0250(14) 0.0024(12) 0.0000(11) 0.0011(11)
C3 0.0239(14) 0.0315(16) 0.0277(14) 0.0011(12) -0.0007(11) -0.0021(12)
C4 0.0236(13) 0.0310(15) 0.0250(13) -0.0040(12) -0.0002(11) 0.0021(11)
C5 0.0173(12) 0.0276(14) 0.0260(13) -0.0033(11) -0.0014(10) -0.0003(11)
C6 0.0205(13) 0.0237(14) 0.0290(13) -0.0048(11) 0.0002(12) 0.0031(11)
C7 0.0286(15) 0.0290(15) 0.0342(15) 0.0004(12) 0.0018(12) -0.0032(12)
C8 0.0282(15) 0.0328(15) 0.0297(14) -0.0045(13) 0.0040(12) -0.0040(11)
C9 0.0241(14) 0.0308(15) 0.0251(13) -0.0072(12) -0.0008(11) 0.0014(11)
C10 0.0203(13) 0.0284(15) 0.0295(14) -0.0005(11) -0.0008(11) -0.0008(11)
C11 0.0282(14) 0.0354(16) 0.0250(14) -0.0024(13) -0.0027(11) 0.0050(12)
C12 0.0562(19) 0.0416(18) 0.0292(15) -0.0041(15) -0.0075(14) 0.0021(14)
C13 0.066(2) 0.058(2) 0.0279(15) -0.0043(18) -0.0083(14) 0.0001(15)
C14 0.055(2) 0.063(2) 0.0325(17) -0.0007(17) -0.0086(15) 0.0163(15)
C15 0.0481(19) 0.050(2) 0.0462(18) 0.0091(16) -0.0025(15) 0.0125(15)
C16 0.0401(17) 0.0511(19) 0.0300(15) 0.0032(15) -0.0031(13) 0.0007(13)
C17 0.0339(15) 0.0339(16) 0.0299(13) 0.0007(13) -0.0056(12) -0.0002(11)
C18 0.0368(16) 0.0435(17) 0.0310(14) 0.0005(14) 0.0038(12) -0.0007(13)

loop_
_atom_type_symbol
_atom_type_description
_atom_type_scat_dispersion_real
_atom_type_scat_dispersion_imag
_atom_type_scat_source
C C 0.0033 0.0016 'International Tables Vol C Tables 4.2.6.8 and 6.1.1.4'
H H 0.0000 0.0000 'International Tables Vol C Tables 4.2.6.8 and 6.1.1.4'
N N 0.0061 0.0033 'International Tables Vol C Tables 4.2.6.8 and 6.1.1.4'
O O 0.0106 0.0060 'International Tables Vol C Tables 4.2.6.8 and 6.1.1.4'

loop_
_geom_angle_atom_site_label_1
_geom_angle_atom_site_label_2
_geom_angle_atom_site_label_3
_geom_angle
C6 O1 H1A 104.5(13)
N2 N1 C11 114.21(19)
N1 N2 C9 114.67(19)
C2 N3 C1 110.27(18)
C2 N3 H3A 108.7(14)
C1 N3 H3A 107.3(14)
C1 N4 C3 111.13(19)
C1 N4 H4A 113.1(14)
C3 N4 H4A 104.4(14)
N4 C1 N3 115.15(19)
N4 C1 C5 112.51(19)
N3 C1 C5 109.76(18)
N4 C1 H1 106.2(12)
N3 C1 H1 106.5(12)
C5 C1 H1 106.1(11)
N3 C2 C4 113.06(19)
N3 C2 H21 103.4(12)
C4 C2 H21 110.0(13)
N3 C2 H22 107.0(12)
C4 C2 H22 112.2(13)
H21 C2 H22 110.8(17)
N4 C3 C4 115.46(19)
N4 C3 H31 105.8(12)
C4 C3 H31 108.8(12)
N4 C3 H32 108.5(13)
C4 C3 H32 109.2(13)
H31 C3 H32 108.9(18)
C17 C4 C2 110.9(2)
C17 C4 C18 109.10(19)
C2 C4 C18 109.10(19)
C17 C4 C3 111.07(19)
C2 C4 C3 108.18(19)
C18 C4 C3 108.39(19)
C10 C5 C6 118.6(2)
C10 C5 C1 122.9(2)
C6 C5 C1 118.5(2)
O1 C6 C7 118.7(2)
O1 C6 C5 120.7(2)
C7 C6 C5 120.6(2)
C8 C7 C6 119.9(2)
C8 C7 H7 120.1
C6 C7 H7 120.1
C7 C8 C9 120.5(2)
C7 C8 H8 119.7
C9 C8 H8 119.7
C8 C9 C10 119.4(2)
C8 C9 N2 115.7(2)
C10 C9 N2 124.8(2)
C5 C10 C9 120.9(2)
C5 C10 H10 119.5
C9 C10 H10 119.5
C12 C11 C16 119.7(2)
C12 C11 N1 124.5(2)
C16 C11 N1 115.7(2)
C11 C12 C13 119.6(3)
C11 C12 H12 120.2
C13 C12 H12 120.2
C14 C13 C12 120.6(2)
C14 C13 H13 119.7
C12 C13 H13 119.7
C15 C14 C13 120.0(3)
C15 C14 H14 120.0
C13 C14 H14 120.0
C14 C15 C16 119.8(3)
C14 C15 H15 120.1
C16 C15 H15 120.1
C11 C16 C15 120.3(2)
C11 C16 H16 119.9
C15 C16 H16 119.9
C4 C17 H17A 109.5
C4 C17 H17B 109.5
H17A C17 H17B 109.5
C4 C17 H17C 109.5
H17A C17 H17C 109.5
H17B C17 H17C 109.5
C4 C18 H18A 109.5
C4 C18 H18B 109.5
H18A C18 H18B 109.5
C4 C18 H18C 109.5
H18A C18 H18C 109.5
H18B C18 H18C 109.5

loop_
_geom_bond_atom_site_label_1
_geom_bond_atom_site_label_2
_geom_bond_distance
O1 C6 1.358(2)
O1 H1A 1.01(2)
N1 N2 1.265(3)
N1 C11 1.429(3)
N2 C9 1.422(3)
N3 C2 1.482(3)
N3 C1 1.483(3)
N3 H3A 0.92(2)
N4 C1 1.451(3)
N4 C3 1.473(3)
N4 H4A 0.93(2)
C1 C5 1.518(3)
C1 H1 1.04(2)
C2 C4 1.525(3)
C2 H21 1.05(2)
C2 H22 1.03(2)
C3 C4 1.537(3)
C3 H31 1.03(2)
C3 H32 0.98(2)
C4 C17 1.518(3)
C4 C18 1.531(3)
C5 C10 1.375(3)
C5 C6 1.412(3)
C6 C7 1.385(3)
C7 C8 1.375(3)
C7 H7 0.9300
C8 C9 1.387(3)
C8 H8 0.9300
C9 C10 1.401(3)
C10 H10 0.9300
C11 C12 1.380(3)
C11 C16 1.384(3)
C12 C13 1.380(3)
C12 H12 0.9300
C13 C14 1.377(4)
C13 H13 0.9300
C14 C15 1.374(3)
C14 H14 0.9300
C15 C16 1.385(3)
C15 H15 0.9300
C16 H16 0.9300
C17 H17A 0.9600
C17 H17B 0.9600
C17 H17C 0.9600
C18 H18A 0.9600
C18 H18B 0.9600
C18 H18C 0.9600

loop_
_geom_hbond_atom_site_label_D
_geom_hbond_atom_site_label_H
_geom_hbond_atom_site_label_A
_geom_hbond_site_symmetry_A
_geom_hbond_distance_DH
_geom_hbond_distance_HA
_geom_hbond_distance_DA
_geom_hbond_angle_DHA
O1 H1A N3 . 1.01(2) 1.65(2) 2.584(2) 152(2)
N3 H3A N4 6_556 0.92(2) 2.30(2) 3.159(3) 155(2)
N4 H4A O1 8_755 0.93(2) 2.18(2) 3.106(3) 172(2)

loop_
_geom_torsion_atom_site_label_1
_geom_torsion_atom_site_label_2
_geom_torsion_atom_site_label_3
_geom_torsion_atom_site_label_4
_geom_torsion
C11 N1 N2 C9 179.73(19)
C3 N4 C1 N3 52.1(3)
C3 N4 C1 C5 178.90(19)
C2 N3 C1 N4 -55.2(3)
C2 N3 C1 C5 176.64(19)
C1 N3 C2 C4 55.4(3)
C1 N4 C3 C4 -50.2(3)
N3 C2 C4 C17 69.7(2)
N3 C2 C4 C18 -170.09(19)
N3 C2 C4 C3 -52.4(3)
N4 C3 C4 C17 -71.9(3)
N4 C3 C4 C2 50.1(3)
N4 C3 C4 C18 168.3(2)
N4 C1 C5 C10 10.1(3)
N3 C1 C5 C10 139.7(2)
N4 C1 C5 C6 -172.34(19)
N3 C1 C5 C6 -42.7(3)
C10 C5 C6 O1 -178.9(2)
C1 C5 C6 O1 3.4(3)
C10 C5 C6 C7 1.0(3)
C1 C5 C6 C7 -176.7(2)
O1 C6 C7 C8 179.6(2)
C5 C6 C7 C8 -0.4(3)
C6 C7 C8 C9 -1.2(4)
C7 C8 C9 C10 2.1(3)
C7 C8 C9 N2 -178.7(2)
N1 N2 C9 C8 173.0(2)
N1 N2 C9 C10 -7.9(3)
C6 C5 C10 C9 -0.1(3)
C1 C5 C10 C9 177.5(2)
C8 C9 C10 C5 -1.4(3)
N2 C9 C10 C5 179.4(2)
N2 N1 C11 C12 -7.3(3)
N2 N1 C11 C16 171.9(2)
C16 C11 C12 C13 0.0(4)
N1 C11 C12 C13 179.2(2)
C11 C12 C13 C14 0.0(4)
C12 C13 C14 C15 -0.3(4)
C13 C14 C15 C16 0.6(4)
C12 C11 C16 C15 0.3(4)
N1 C11 C16 C15 -179.0(2)
C14 C15 C16 C11 -0.6(4)

loop_
_cod_related_entry_id
_cod_related_entry_database
_cod_related_entry_code
1 ChemSpider 30655670
